data_4132414
loop_
_publ_author_name
'Dhers, S\'ebastien'
'Mondal, Abhishake'
'Aguil\`a, David'
'Ram\'irez, Juan'
'Vela, Sergi'
'Dechambenoit, Pierre'
'Rouzi\`eres, Mathieu'
'Nitschke, Jonathan R.'
'Cl\'erac, Rodolphe'
'Lehn, Jean-Marie'

_publ_section_title
;
 Spin State Chemistry: Modulation of Ligand p K<sub>a</sub> by Spin State
 Switching in a [2\\times 2] Iron(II) Grid-Type Complex.
;
_journal_issue 26
_journal_name_full 'Journal of the American Chemical Society'
_journal_page_first 8218
_journal_page_last 8227
_journal_paper_doi 10.1021/jacs.8b03735
_journal_volume 140
_journal_year 2018
_chemical_formula_moiety 'C88 H70 Fe4 N32, 6(B F4), 8(C2 H3 N)'
_chemical_formula_sum 'C104 H94 B6 F24 Fe4 N40'
_chemical_formula_weight 2648.45
_space_group_crystal_system monoclinic
_space_group_IT_number 14
_space_group_name_Hall '-P 2ybc'
_space_group_name_H-M_alt 'P 1 21/c 1'
_atom_sites_solution_hydrogens geom
_audit_creation_method SHELXL-2014/7
_cell_angle_alpha 90
_cell_angle_beta 115.376(4)
_cell_angle_gamma 90
_cell_formula_units_Z 4
_cell_length_a 26.948(2)
_cell_length_b 17.7359(15)
_cell_length_c 27.532(2)
_cell_measurement_reflns_used 9967
_cell_measurement_temperature 290(2)
_cell_measurement_theta_max 24.46
_cell_measurement_theta_min 2.42
_cell_volume 11889.2(16)
_computing_cell_refinement 'Bruker SAINT'
_computing_data_collection 'Bruker APEX2'
_computing_data_reduction 'Bruker SAINT'
_computing_structure_refinement 'SHELXL-2014/7 (Sheldrick, 2014)'
_computing_structure_solution Superflip
_diffrn_ambient_temperature 290(2)
_diffrn_measured_fraction_theta_full 1.000
_diffrn_measured_fraction_theta_max 0.993
_diffrn_measurement_device_type 'Bruker APEX-II Quasar'
_diffrn_measurement_method 'phi and omega scans'
_diffrn_radiation_type MoK\a
_diffrn_radiation_wavelength 0.71073
_diffrn_reflns_av_R_equivalents 0.0956
_diffrn_reflns_av_unetI/netI 0.0812
_diffrn_reflns_Laue_measured_fraction_full 1.000
_diffrn_reflns_Laue_measured_fraction_max 0.993
_diffrn_reflns_limit_h_max 33
_diffrn_reflns_limit_h_min -33
_diffrn_reflns_limit_k_max 22
_diffrn_reflns_limit_k_min -22
_diffrn_reflns_limit_l_max 34
_diffrn_reflns_limit_l_min -34
_diffrn_reflns_number 198968
_diffrn_reflns_point_group_measured_fraction_full 1.000
_diffrn_reflns_point_group_measured_fraction_max 0.993
_diffrn_reflns_theta_full 25.242
_diffrn_reflns_theta_max 26.539
_diffrn_reflns_theta_min 1.637
_diffrn_source 'Incoatec microfocus sealed tube'
_exptl_absorpt_coefficient_mu 0.581
_exptl_absorpt_correction_T_max 0.7454
_exptl_absorpt_correction_T_min 0.6813
_exptl_absorpt_correction_type multi-scan
_exptl_absorpt_process_details SADABS
_exptl_crystal_density_diffrn 1.480
_exptl_crystal_description block
_exptl_crystal_F_000 5392
_exptl_crystal_size_max 0.100
_exptl_crystal_size_mid 0.090
_exptl_crystal_size_min 0.090
_refine_diff_density_max 0.951
_refine_diff_density_min -0.494
_refine_diff_density_rms 0.073
_refine_ls_extinction_method none
_refine_ls_goodness_of_fit_ref 1.023
_refine_ls_hydrogen_treatment riding
_refine_ls_matrix_type full
_refine_ls_number_parameters 1623
_refine_ls_number_reflns 24571
_refine_ls_number_restraints 28
_refine_ls_restrained_S_all 1.024
_refine_ls_R_factor_all 0.1363
_refine_ls_R_factor_gt 0.0703
_refine_ls_shift/su_max 0.008
_refine_ls_shift/su_mean 0.000
_refine_ls_structure_factor_coef Fsqd
_refine_ls_weighting_details 'w=1/[\s^2^(Fo^2^)+(0.0598P)^2^+27.6285P] where P=(Fo^2^+2Fc^2^)/3'
_refine_ls_weighting_scheme calc
_refine_ls_wR_factor_gt 0.1622
_refine_ls_wR_factor_ref 0.1915
_reflns_Friedel_coverage 0.000
_reflns_number_gt 14053
_reflns_number_total 24571
_reflns_threshold_expression 'I > 2\s(I)'
_cod_data_source_file ja8b03735_si_004.cif
_cod_data_source_block shelx
_cod_original_cell_volume 11889.2(18)
_cod_original_sg_symbol_H-M 'P 21/c'
_cod_database_code 4132414
_shelx_shelxl_version_number 2014/7
_shelx_space_group_comment
;
The symmetry employed for this shelxl refinement is uniquely defined
by the following loop, which should always be used as a source of
symmetry information in preference to the above space-group names.
They are only intended as comments.
;
_shelx_estimated_absorpt_t_min 0.944
_shelx_estimated_absorpt_t_max 0.950

loop_
_space_group_symop_operation_xyz
'x, y, z'
'-x, y+1/2, -z+1/2'
'-x, -y, -z'
'x, -y-1/2, z-1/2'

loop_
_atom_site_label
_atom_site_type_symbol
_atom_site_fract_x
_atom_site_fract_y
_atom_site_fract_z
_atom_site_U_iso_or_equiv
_atom_site_adp_type
_atom_site_occupancy
_atom_site_site_symmetry_order
_atom_site_calc_flag
_atom_site_refinement_flags_posn
_atom_site_refinement_flags_adp
_atom_site_refinement_flags_occupancy
_atom_site_disorder_assembly
_atom_site_disorder_group
Fe1 Fe 0.89887(3) 0.58957(4) 0.19006(3) 0.03456(16) Uani 1 1 d . . . . .
Fe3 Fe 0.57829(3) 0.68721(4) 0.23223(3) 0.03744(17) Uani 1 1 d . . . . .
Fe2 Fe 0.70078(3) 0.40381(4) 0.19942(3) 0.04121(18) Uani 1 1 d . . . . .
Fe4 Fe 0.76409(3) 0.87667(4) 0.20064(3) 0.03882(17) Uani 1 1 d . . . . .
N1 N 0.95882(15) 0.6530(2) 0.19070(16) 0.0386(9) Uani 1 1 d . . . . .
N29 N 0.87232(15) 0.6752(2) 0.22158(14) 0.0343(8) Uani 1 1 d . . . . .
F6 F 0.56864(18) 0.5282(3) 0.9096(2) 0.135(2) Uani 1 1 d . . . . .
N31 N 0.93536(15) 0.5670(2) 0.26341(15) 0.0359(9) Uani 1 1 d . . . . .
N4 N 0.82528(15) 0.5346(2) 0.16313(14) 0.0342(8) Uani 1 1 d . . . . .
F5 F 0.6451(2) 0.5730(3) 0.9777(2) 0.143(2) Uani 1 1 d . . . . .
N30 N 0.93295(16) 0.6141(2) 0.30181(15) 0.0396(9) Uani 1 1 d . . . . .
N3 N 0.82640(16) 0.5714(2) 0.08303(15) 0.0416(9) Uani 1 1 d . . . . .
H3N H 0.8136 0.5732 0.0478 0.050 Uiso 1 1 calc R U . . .
N20 N 0.61688(15) 0.7448(2) 0.19348(14) 0.0356(9) Uani 1 1 d . . . . .
N32 N 0.93787(16) 0.4962(2) 0.18547(16) 0.0412(9) Uani 1 1 d . . . . .
N5 N 0.74938(15) 0.4650(2) 0.16270(14) 0.0363(9) Uani 1 1 d . . . . .
N2 N 0.87374(15) 0.6066(2) 0.11623(15) 0.0363(9) Uani 1 1 d . . . . .
N18 N 0.52753(16) 0.6718(2) 0.16089(15) 0.0406(9) Uani 1 1 d . . . . .
N19 N 0.53866(16) 0.7033(2) 0.12170(15) 0.0427(10) Uani 1 1 d . . . . .
H19N H 0.5162 0.6990 0.0874 0.051 Uiso 1 1 calc R U . . .
N28 N 0.82510(15) 0.7859(2) 0.22857(14) 0.0364(9) Uani 1 1 d . . . . .
F17 F 0.8997(2) 0.8551(3) 0.42137(17) 0.1346(19) Uani 1 1 d D . . . .
F20 F 0.9210(4) 0.7365(4) 0.4367(3) 0.205(4) Uani 1 1 d D . . . .
N6 N 0.67743(16) 0.4274(2) 0.08283(16) 0.0457(10) Uani 1 1 d . . . . .
H6N H 0.6601 0.4248 0.0476 0.055 Uiso 1 1 calc R U . . .
N17 N 0.52329(16) 0.6261(2) 0.24395(15) 0.0386(9) Uani 1 1 d . . . . .
F2 F 0.8843(2) 0.4832(4) 0.0094(2) 0.157(2) Uani 1 1 d . . . . .
N7 N 0.65654(16) 0.3954(2) 0.11483(16) 0.0427(10) Uani 1 1 d . . . . .
F15 F 0.45795(19) 0.7058(3) 0.01997(16) 0.135(2) Uani 1 1 d . . . . .
N12 N 0.67838(15) 0.4902(2) 0.24314(15) 0.0400(9) Uani 1 1 d . . . . .
N21 N 0.68465(15) 0.8150(2) 0.17873(14) 0.0362(9) Uani 1 1 d . . . . .
F4 F 0.8237(2) 0.4707(3) -0.07526(16) 0.1292(18) Uani 1 1 d . . . . .
N16 N 0.54089(17) 0.7802(2) 0.23925(17) 0.0441(10) Uani 1 1 d . . . . .
F1 F 0.8078(2) 0.5512(2) -0.02099(15) 0.1181(17) Uani 1 1 d . . . . .
N13 N 0.63196(15) 0.6001(2) 0.25162(14) 0.0384(9) Uani 1 1 d . . . . .
N38 N 0.8525(3) 0.3438(4) 0.1698(3) 0.0890(18) Uani 1 1 d . . . . .
N15 N 0.61885(17) 0.7033(2) 0.30663(16) 0.0423(10) Uani 1 1 d . . . . .
N8 N 0.62732(17) 0.3358(2) 0.18438(17) 0.0460(10) Uani 1 1 d . . . . .
F8 F 0.6238(3) 0.4558(3) 0.97334(18) 0.152(2) Uani 1 1 d . . . . .
N14 N 0.65591(17) 0.6515(2) 0.33843(15) 0.0471(10) Uani 1 1 d . . . . .
N26 N 0.80784(16) 0.8931(2) 0.28336(16) 0.0412(9) Uani 1 1 d . . . . .
C7 C 0.80048(19) 0.5337(2) 0.10808(18) 0.0365(11) Uani 1 1 d . . . . .
F16 F 0.3695(3) 0.7396(5) -0.0169(3) 0.208(4) Uani 1 1 d . . . . .
C10 C 0.79817(19) 0.4999(2) 0.18747(17) 0.0344(10) Uani 1 1 d . . . . .
N27 N 0.84754(17) 0.8428(2) 0.31137(16) 0.0439(10) Uani 1 1 d . . . . .
H27N H 0.8674 0.8477 0.3462 0.053 Uiso 1 1 calc R U . . .
C11 C 0.82209(19) 0.5012(3) 0.24745(18) 0.0395(11) Uani 1 1 d . . . . .
F12 F 0.5605(3) 0.9006(5) 0.9143(2) 0.192(3) Uani 1 1 d . . . . .
F19A F 0.9795(5) 0.8131(10) 0.4511(7) 0.210(7) Uani 0.5 1 d D . P A 1
N37 N 0.5783(3) 0.9291(4) 0.1620(3) 0.103(2) Uani 1 1 d . . . . .
F22 F 0.8014(3) 0.3694(4) 0.42175(19) 0.177(3) Uani 1 1 d . . . . .
C76 C 0.83701(18) 0.7318(2) 0.20030(18) 0.0327(10) Uani 1 1 d . . . . .
N11 N 0.74317(17) 0.3766(2) 0.28220(17) 0.0467(10) Uani 1 1 d . . . . .
C5 C 0.9540(2) 0.6706(3) 0.1404(2) 0.0433(12) Uani 1 1 d . . . . .
C75 C 0.89972(19) 0.6709(3) 0.27803(18) 0.0378(11) Uani 1 1 d . . . . .
F14 F 0.4222(3) 0.7775(4) 0.0637(2) 0.179(3) Uani 1 1 d . . . . .
C83 C 0.96785(19) 0.5090(3) 0.2786(2) 0.0423(11) Uani 1 1 d . . . . .
H83 H 0.9886 0.4958 0.3152 0.051 Uiso 1 1 calc R U . . .
N22 N 0.67172(17) 0.8488(2) 0.09287(16) 0.0472(10) Uani 1 1 d . . . . .
H22N H 0.6529 0.8498 0.0577 0.057 Uiso 1 1 calc R U . . .
F3 F 0.8091(3) 0.4303(3) -0.0051(3) 0.169(3) Uani 1 1 d . . . . .
C9 C 0.72664(19) 0.4637(3) 0.10788(18) 0.0379(11) Uani 1 1 d . . . . .
C84 C 0.9696(2) 0.4667(3) 0.2350(2) 0.0433(12) Uani 1 1 d . . . . .
C15 C 0.8776(3) 0.4464(4) 0.3330(2) 0.0678(17) Uani 1 1 d . . . . .
H15 H 0.9019 0.4078 0.3538 0.081 Uiso 1 1 calc R U . . .
F18 F 0.9536(4) 0.8245(5) 0.5042(2) 0.215(4) Uani 1 1 d D . . . .
C4 C 0.9928(2) 0.7143(3) 0.1329(2) 0.0545(14) Uani 1 1 d . . . . .
H4 H 0.9891 0.7253 0.0978 0.065 Uiso 1 1 calc R U . . .
N23 N 0.72056(16) 0.8835(2) 0.11720(16) 0.0424(10) Uani 1 1 d . . . . .
C33 C 0.61583(19) 0.5522(3) 0.16325(18) 0.0381(11) Uani 1 1 d . . . . .
C1 C 1.0022(2) 0.6803(3) 0.2336(2) 0.0454(12) Uani 1 1 d . . . . .
H1 H 1.0061 0.6684 0.2687 0.054 Uiso 1 1 calc R U . . .
C49 C 0.4775(2) 0.6116(3) 0.1979(2) 0.0440(12) Uani 1 1 d . . . . .
C50 C 0.4812(2) 0.6385(3) 0.1505(2) 0.0452(12) Uani 1 1 d . . . . .
H50 H 0.4528 0.6326 0.1153 0.054 Uiso 1 1 calc R U . . .
C34 C 0.5642(2) 0.5217(3) 0.1338(2) 0.0493(13) Uani 1 1 d . . . . .
H34 H 0.5451 0.4971 0.1515 0.059 Uiso 1 1 calc R U . . .
C51 C 0.58662(19) 0.7418(3) 0.13880(18) 0.0378(11) Uani 1 1 d . . . . .
C48 C 0.4325(2) 0.5743(3) 0.1980(2) 0.0541(14) Uani 1 1 d . . . . .
H48 H 0.4008 0.5652 0.1655 0.065 Uiso 1 1 calc R U . . .
F7 F 0.6478(2) 0.5058(4) 0.9120(2) 0.166(3) Uani 1 1 d . . . . .
C100 C 0.8376(3) 0.3205(4) 0.1287(3) 0.0760(19) Uani 1 1 d . . . . .
C6 C 0.9051(2) 0.6408(3) 0.09782(19) 0.0420(11) Uani 1 1 d . . . . .
H6 H 0.8966 0.6455 0.0607 0.050 Uiso 1 1 calc R U . . .
C8 C 0.75078(19) 0.4978(3) 0.07852(19) 0.0427(12) Uani 1 1 d . . . . .
H8 H 0.7344 0.4968 0.0403 0.051 Uiso 1 1 calc R U . . .
N34 N 0.9456(4) 0.5979(5) 0.6118(4) 0.138(3) Uani 1 1 d . . . . .
C54 C 0.66376(18) 0.7838(2) 0.21043(18) 0.0340(10) Uani 1 1 d . . . . .
C32 C 0.64310(18) 0.5476(3) 0.22305(18) 0.0360(10) Uani 1 1 d . . . . .
N35 N 0.0553(3) 0.7008(4) 0.3748(3) 0.121(3) Uani 1 1 d . . . . .
N10 N 0.73675(18) 0.4226(2) 0.31798(17) 0.0545(11) Uani 1 1 d . . . . .
H10N H 0.7532 0.4133 0.3527 0.065 Uiso 1 1 calc R U . . .
C16 C 0.8579(2) 0.4452(3) 0.2778(2) 0.0519(13) Uani 1 1 d . . . . .
H16 H 0.8687 0.4063 0.2606 0.062 Uiso 1 1 calc R U . . .
C88 C 0.9378(2) 0.4614(3) 0.1420(2) 0.0513(13) Uani 1 1 d . . . . .
H88 H 0.9160 0.4815 0.1073 0.062 Uiso 1 1 calc R U . . .
F23 F 0.8094(4) 0.3668(4) 0.5041(3) 0.222(4) Uani 1 1 d . . . . .
C3 C 1.0368(2) 0.7414(3) 0.1776(3) 0.0625(16) Uani 1 1 d . . . . .
H3 H 1.0640 0.7713 0.1733 0.075 Uiso 1 1 calc R U . . .
C55 C 0.69518(19) 0.7961(3) 0.26917(18) 0.0381(11) Uani 1 1 d . . . . .
C77 C 0.80956(19) 0.7393(2) 0.14104(18) 0.0384(11) Uani 1 1 d . . . . .
C74 C 0.89157(19) 0.7280(3) 0.30885(19) 0.0404(11) Uani 1 1 d . . . . .
H74 H 0.9109 0.7276 0.3469 0.048 Uiso 1 1 calc R U . . .
C46 C 0.4805(2) 0.5642(3) 0.2934(2) 0.0527(14) Uani 1 1 d . . . . .
H46 H 0.4824 0.5483 0.3271 0.063 Uiso 1 1 calc R U . . .
C85 C 1.0007(2) 0.4021(3) 0.2408(2) 0.0549(14) Uani 1 1 d . . . . .
H85 H 1.0221 0.3818 0.2755 0.066 Uiso 1 1 calc R U . . .
C12 C 0.8065(2) 0.5574(3) 0.2732(2) 0.0483(13) Uani 1 1 d . . . . .
H12 H 0.7815 0.5956 0.2529 0.058 Uiso 1 1 calc R U . . .
C2 C 1.0415(2) 0.7252(3) 0.2278(2) 0.0548(14) Uani 1 1 d . . . . .
H2 H 1.0714 0.7447 0.2587 0.066 Uiso 1 1 calc R U . . .
C86 C 1.0000(3) 0.3679(3) 0.1959(3) 0.0646(16) Uani 1 1 d . . . . .
H86 H 1.0215 0.3240 0.1994 0.077 Uiso 1 1 calc R U . . .
C18 C 0.5932(2) 0.3257(3) 0.1319(2) 0.0489(13) Uani 1 1 d . . . . .
C47 C 0.4347(2) 0.5505(3) 0.2472(2) 0.0597(15) Uani 1 1 d . . . . .
H47 H 0.4044 0.5247 0.2484 0.072 Uiso 1 1 calc R U . . .
C38 C 0.6434(2) 0.5864(3) 0.13696(19) 0.0449(12) Uani 1 1 d . . . . .
H38 H 0.6790 0.6068 0.1570 0.054 Uiso 1 1 calc R U . . .
C87 C 0.9686(2) 0.3969(3) 0.1463(3) 0.0631(16) Uani 1 1 d . . . . .
H87 H 0.9678 0.3733 0.1150 0.076 Uiso 1 1 calc R U . . .
N25 N 0.73158(17) 0.9813(2) 0.21922(19) 0.0495(11) Uani 1 1 d . . . . .
N24 N 0.81407(17) 0.9471(2) 0.17309(18) 0.0483(10) Uani 1 1 d . . . . .
C44 C 0.4989(2) 0.8168(3) 0.2019(2) 0.0530(13) Uani 1 1 d . . . . .
H44 H 0.4852 0.7995 0.1658 0.064 Uiso 1 1 calc R U . . .
C35 C 0.5406(2) 0.5275(3) 0.0781(2) 0.0656(17) Uani 1 1 d . . . . .
H35 H 0.5050 0.5075 0.0575 0.079 Uiso 1 1 calc R U . . .
C73 C 0.85558(19) 0.7840(3) 0.28346(18) 0.0371(11) Uani 1 1 d . . . . .
N9 N 0.74388(18) 0.2941(2) 0.2043(2) 0.0550(12) Uani 1 1 d . . . . .
C13 C 0.8274(3) 0.5575(4) 0.3280(2) 0.0660(17) Uani 1 1 d . . . . .
H13 H 0.8171 0.5964 0.3456 0.079 Uiso 1 1 calc R U . . .
C52 C 0.6026(2) 0.7751(3) 0.10296(19) 0.0442(12) Uani 1 1 d . . . . .
H52 H 0.5807 0.7730 0.0653 0.053 Uiso 1 1 calc R U . . .
C17 C 0.6099(2) 0.3617(3) 0.0940(2) 0.0498(13) Uani 1 1 d . . . . .
H17N H 0.5879 0.3603 0.0563 0.060 Uiso 1 1 calc R U . . .
C94 C 0.0384(3) 0.6667(5) 0.4000(4) 0.090(2) Uani 1 1 d . . . . .
C56 C 0.6820(2) 0.8577(3) 0.2923(2) 0.0513(13) Uani 1 1 d . . . . .
H56 H 0.6529 0.8905 0.2709 0.062 Uiso 1 1 calc R U . . .
C40 C 0.5613(2) 0.8046(3) 0.2913(2) 0.0469(13) Uani 1 1 d . . . . .
F24 F 0.8621(3) 0.4277(6) 0.4879(4) 0.276(5) Uani 1 1 d . . . . .
F21 F 0.7817(3) 0.4675(4) 0.4546(3) 0.202(3) Uani 1 1 d . . . . .
C14 C 0.8628(3) 0.5025(5) 0.3582(2) 0.076(2) Uani 1 1 d . . . . .
H14 H 0.8770 0.5033 0.3962 0.092 Uiso 1 1 calc R U . . .
C53 C 0.65253(19) 0.8120(3) 0.12486(18) 0.0379(11) Uani 1 1 d . . . . .
C82 C 0.7582(2) 0.7071(3) 0.1109(2) 0.0508(13) Uani 1 1 d . . . . .
H82 H 0.7401 0.6800 0.1283 0.061 Uiso 1 1 calc R U . . .
C45 C 0.5244(2) 0.6019(3) 0.2906(2) 0.0443(12) Uani 1 1 d . . . . .
H45 H 0.5564 0.6109 0.3229 0.053 Uiso 1 1 calc R U . . .
C60 C 0.7375(2) 0.7479(3) 0.3011(2) 0.0510(13) Uani 1 1 d . . . . .
H60 H 0.7464 0.7053 0.2855 0.061 Uiso 1 1 calc R U . . .
C78 C 0.8349(2) 0.7799(3) 0.1146(2) 0.0517(13) Uani 1 1 d . . . . .
H78 H 0.8697 0.8027 0.1346 0.062 Uiso 1 1 calc R U . . .
C39 C 0.6046(2) 0.7592(3) 0.3287(2) 0.0501(13) Uani 1 1 d . . . . .
H39 H 0.6215 0.7688 0.3663 0.060 Uiso 1 1 calc R U . . .
C31 C 0.6616(2) 0.5977(3) 0.30787(18) 0.0427(12) Uani 1 1 d . . . . .
C29 C 0.7036(2) 0.4847(3) 0.29827(19) 0.0439(12) Uani 1 1 d . . . . .
C81 C 0.7335(3) 0.7146(4) 0.0551(2) 0.0691(17) Uani 1 1 d . . . . .
H81 H 0.6986 0.6923 0.0345 0.083 Uiso 1 1 calc R U . . .
C59 C 0.7663(3) 0.7621(4) 0.3553(2) 0.0698(17) Uani 1 1 d . . . . .
H59 H 0.7955 0.7299 0.3771 0.084 Uiso 1 1 calc R U . . .
C37 C 0.6194(3) 0.5910(3) 0.0815(2) 0.0610(15) Uani 1 1 d . . . . .
H37 H 0.6388 0.6146 0.0638 0.073 Uiso 1 1 calc R U . . .
C58 C 0.7524(3) 0.8235(4) 0.3775(2) 0.077(2) Uani 1 1 d . . . . .
H58 H 0.7719 0.8327 0.4150 0.092 Uiso 1 1 calc R U . . .
C30 C 0.6962(2) 0.5364(3) 0.3311(2) 0.0498(13) Uani 1 1 d . . . . .
H30 H 0.7142 0.5309 0.3691 0.060 Uiso 1 1 calc R U . . .
C57 C 0.7116(3) 0.8711(4) 0.3473(2) 0.0649(17) Uani 1 1 d . . . . .
H57 H 0.7031 0.9135 0.3634 0.078 Uiso 1 1 calc R U . . .
C21 C 0.5706(2) 0.2541(3) 0.2070(3) 0.0629(16) Uani 1 1 d . . . . .
H21 H 0.5636 0.2296 0.2341 0.075 Uiso 1 1 calc R U . . .
C22 C 0.6157(2) 0.3013(3) 0.2208(2) 0.0521(13) Uani 1 1 d . . . . .
H22 H 0.6391 0.3090 0.2577 0.062 Uiso 1 1 calc R U . . .
C36 C 0.5690(3) 0.5625(4) 0.0522(2) 0.0657(17) Uani 1 1 d . . . . .
H36 H 0.5529 0.5663 0.0141 0.079 Uiso 1 1 calc R U . . .
C79 C 0.8094(3) 0.7867(4) 0.0595(2) 0.0705(18) Uani 1 1 d . . . . .
H79 H 0.8267 0.8145 0.0415 0.085 Uiso 1 1 calc R U . . .
F10 F 0.6396(3) 0.8773(5) 0.9814(2) 0.201(3) Uani 1 1 d . . . . .
C72 C 0.7973(2) 0.9493(3) 0.3072(2) 0.0461(12) Uani 1 1 d . . . . .
H72 H 0.8165 0.9575 0.3449 0.055 Uiso 1 1 calc R U . . .
C43 C 0.4740(3) 0.8792(3) 0.2128(3) 0.0661(16) Uani 1 1 d . . . . .
H43 H 0.4437 0.9035 0.1851 0.079 Uiso 1 1 calc R U . . .
C98 C 0.5567(4) 0.9458(5) 0.1206(4) 0.104(3) Uani 1 1 d . . . . .
C92 C 0.9393(5) 0.5976(5) 0.5693(5) 0.124(4) Uani 1 1 d . . . . .
C19 C 0.5471(2) 0.2801(3) 0.1160(3) 0.0653(16) Uani 1 1 d . . . . .
H19 H 0.5232 0.2744 0.0789 0.078 Uiso 1 1 calc R U . . .
C20 C 0.5364(3) 0.2433(4) 0.1542(3) 0.0749(19) Uani 1 1 d . . . . .
H20 H 0.5056 0.2107 0.1441 0.090 Uiso 1 1 calc R U . . .
C80 C 0.7596(3) 0.7542(4) 0.0302(2) 0.076(2) Uani 1 1 d . . . . .
H80 H 0.7428 0.7590 -0.0078 0.092 Uiso 1 1 calc R U . . .
C96 C 0.0982(5) 0.7559(7) 0.5613(4) 0.134(4) Uani 1 1 d . . . . .
C41 C 0.5384(3) 0.8677(3) 0.3045(3) 0.0618(16) Uani 1 1 d . . . . .
H41 H 0.5531 0.8851 0.3406 0.074 Uiso 1 1 calc R U . . .
C71 C 0.7545(2) 0.9986(3) 0.2727(2) 0.0492(13) Uani 1 1 d . . . . .
N36 N 0.0910(6) 0.7294(9) 0.5933(5) 0.259(8) Uani 1 1 d . . . . .
C93 C 0.0169(4) 0.6210(6) 0.4311(3) 0.123(3) Uani 1 1 d . . . . .
H93A H -0.0093 0.5840 0.4074 0.184 Uiso 1 1 calc R U . . .
H93B H -0.0016 0.6539 0.4469 0.184 Uiso 1 1 calc R U . . .
H93C H 0.0473 0.5947 0.4599 0.184 Uiso 1 1 calc R U . . .
C42 C 0.4949(3) 0.9046(3) 0.2653(3) 0.0688(17) Uani 1 1 d . . . . .
H42 H 0.4792 0.9473 0.2742 0.083 Uiso 1 1 calc R U . . .
F11 F 0.5679(3) 0.8459(6) 0.9866(2) 0.244(5) Uani 1 1 d . . . . .
C24 C 0.7729(3) 0.1849(4) 0.1728(4) 0.083(2) Uani 1 1 d . . . . .
H24 H 0.7698 0.1537 0.1437 0.099 Uiso 1 1 calc R U . . .
C28 C 0.7751(2) 0.3197(3) 0.2979(2) 0.0560(14) Uani 1 1 d . . . . .
H28 H 0.7959 0.3083 0.3349 0.067 Uiso 1 1 calc R U . . .
F13 F 0.4298(5) 0.8173(6) -0.0066(5) 0.303(7) Uani 1 1 d . . . . .
C99 C 0.8179(4) 0.2905(6) 0.0749(3) 0.138(4) Uani 1 1 d . . . . .
H99A H 0.8290 0.2376 0.0766 0.207 Uiso 1 1 calc R U . . .
H99B H 0.8335 0.3195 0.0546 0.207 Uiso 1 1 calc R U . . .
H99C H 0.7777 0.2940 0.0570 0.207 Uiso 1 1 calc R U . . .
B2 B 0.6212(4) 0.5182(6) 0.9430(3) 0.084(3) Uani 1 1 d . . . . .
C68 C 0.6735(3) 1.0899(4) 0.2024(3) 0.0746(19) Uani 1 1 d . . . . .
H68 H 0.6458 1.1213 0.1772 0.089 Uiso 1 1 calc R U . . .
C70 C 0.7372(3) 1.0602(3) 0.2924(3) 0.0646(16) Uani 1 1 d . . . . .
H70 H 0.7533 1.0712 0.3298 0.077 Uiso 1 1 calc R U . . .
C95 C 0.1080(5) 0.7898(6) 0.5208(4) 0.155(4) Uani 1 1 d . . . . .
H95A H 0.1175 0.7511 0.5008 0.232 Uiso 1 1 calc R U . . .
H95B H 0.1386 0.8255 0.5368 0.232 Uiso 1 1 calc R U . . .
H95C H 0.0750 0.8167 0.4963 0.232 Uiso 1 1 calc R U . . .
C62 C 0.7923(2) 0.9590(3) 0.1200(2) 0.0505(13) Uani 1 1 d . . . . .
C27 C 0.7773(2) 0.2733(3) 0.2552(3) 0.0556(14) Uani 1 1 d . . . . .
C61 C 0.7401(2) 0.9210(3) 0.0892(2) 0.0535(14) Uani 1 1 d . . . . .
H61 H 0.7219 0.9236 0.0511 0.064 Uiso 1 1 calc R U . . .
C66 C 0.8611(2) 0.9813(3) 0.2037(3) 0.0623(16) Uani 1 1 d . . . . .
H66 H 0.8775 0.9733 0.2415 0.075 Uiso 1 1 calc R U . . .
C64 C 0.8640(3) 1.0407(4) 0.1270(4) 0.085(2) Uani 1 1 d . . . . .
H64 H 0.8809 1.0737 0.1114 0.102 Uiso 1 1 calc R U . . .
C67 C 0.6929(2) 1.0267(3) 0.1857(3) 0.0635(16) Uani 1 1 d . . . . .
H67 H 0.6776 1.0156 0.1484 0.076 Uiso 1 1 calc R U . . .
C89 C 0.9642(4) 0.0299(5) 0.4290(3) 0.118(3) Uani 1 1 d . . . . .
H89A H 0.9385 0.0170 0.4443 0.177 Uiso 1 1 calc R U . . .
H89B H 0.9839 0.0762 0.4458 0.177 Uiso 1 1 calc R U . . .
H89C H 0.9905 -0.0114 0.4357 0.177 Uiso 1 1 calc R U . . .
C69 C 0.6960(3) 1.1050(4) 0.2565(3) 0.0766(19) Uani 1 1 d . . . . .
H69 H 0.6831 1.1469 0.2694 0.092 Uiso 1 1 calc R U . . .
B1 B 0.8294(4) 0.4829(5) -0.0258(3) 0.080(2) Uani 1 1 d . . . . .
C90 C 0.9343(4) 0.0413(5) 0.3723(4) 0.099(3) Uani 1 1 d . . . . .
C23 C 0.7413(3) 0.2500(3) 0.1637(3) 0.0687(17) Uani 1 1 d . . . . .
H23 H 0.7173 0.2635 0.1279 0.082 Uiso 1 1 calc R U . . .
N33 N 0.9106(4) 0.0493(5) 0.3285(4) 0.158(4) Uani 1 1 d . . . . .
B4 B 0.4181(6) 0.7554(8) 0.0170(4) 0.120(4) Uani 1 1 d . . . . .
C63 C 0.8160(3) 1.0044(3) 0.0955(3) 0.0726(18) Uani 1 1 d . . . . .
H63 H 0.7996 1.0105 0.0576 0.087 Uiso 1 1 calc R U . . .
C102 C 0.6854(5) 0.2791(6) -0.1162(4) 0.145(4) Uani 1 1 d . . . . .
B6 B 0.8115(5) 0.4072(7) 0.4664(4) 0.104(3) Uani 1 1 d . . . . .
C25 C 0.8082(3) 0.1667(4) 0.2241(4) 0.088(2) Uani 1 1 d . . . . .
H25 H 0.8316 0.1241 0.2306 0.105 Uiso 1 1 calc R U . . .
C101 C 0.7047(4) 0.3007(7) -0.0621(4) 0.167(5) Uani 1 1 d . . . . .
H10A H 0.7253 0.2589 -0.0389 0.250 Uiso 1 1 calc R U . . .
H10B H 0.6736 0.3137 -0.0542 0.250 Uiso 1 1 calc R U . . .
H10C H 0.7289 0.3446 -0.0553 0.250 Uiso 1 1 calc R U . . .
C65 C 0.8869(3) 1.0290(3) 0.1806(3) 0.076(2) Uani 1 1 d . . . . .
H65 H 0.9205 1.0531 0.2028 0.092 Uiso 1 1 calc R U . . .
N39 N 0.6691(8) 0.2612(8) -0.1568(4) 0.304(10) Uani 1 1 d . . . . .
C26 C 0.8102(3) 0.2094(3) 0.2662(3) 0.0707(18) Uani 1 1 d . . . . .
H26 H 0.8335 0.1957 0.3022 0.085 Uiso 1 1 calc R U . . .
F9 F 0.5883(4) 0.7985(7) 0.9290(5) 0.284(6) Uani 1 1 d . . . . .
C91 C 0.9254(9) 0.5952(8) 0.5135(5) 0.308(13) Uani 1 1 d . . . . .
H91A H 0.9527 0.5651 0.5074 0.461 Uiso 1 1 calc R U . . .
H91B H 0.9249 0.6466 0.5002 0.461 Uiso 1 1 calc R U . . .
H91C H 0.8891 0.5723 0.4944 0.461 Uiso 1 1 calc R U . . .
B3 B 0.5878(5) 0.8607(8) 0.9556(4) 0.103(3) Uani 1 1 d . . . . .
C97 C 0.5250(6) 0.9645(8) 0.0641(5) 0.224(8) Uani 1 1 d . . . . .
H97A H 0.5162 1.0184 0.0606 0.336 Uiso 1 1 calc R U . . .
H97B H 0.4910 0.9351 0.0495 0.336 Uiso 1 1 calc R U . . .
H97C H 0.5467 0.9526 0.0442 0.336 Uiso 1 1 calc R U . . .
C104 C 0.6663(10) 0.0701(13) 0.0113(8) 0.279(12) Uani 1 1 d . . . . .
F19B F 0.8884(5) 0.7850(6) 0.4833(4) 0.133(4) Uani 0.5 1 d D . P B 2
C105 C 0.6510(6) 0.0698(7) -0.0455(6) 0.187(5) Uani 1 1 d . . . . .
H10D H 0.6679 0.0264 -0.0546 0.280 Uiso 1 1 calc R U . . .
H10E H 0.6636 0.1165 -0.0556 0.280 Uiso 1 1 calc R U . . .
H10F H 0.6109 0.0662 -0.0651 0.280 Uiso 1 1 calc R U . . .
N40 N 0.6778(11) 0.0685(13) 0.0540(6) 0.367(15) Uani 1 1 d . . . . .
B5A B 0.9335(6) 0.8052(7) 0.4550(5) 0.114(6) Uani 0.5 1 d D . P A 1
B5B B 0.9189(6) 0.8014(7) 0.4584(4) 0.114(6) Uani 0.5 1 d D . P B 2

loop_
_atom_site_aniso_label
_atom_site_aniso_U_11
_atom_site_aniso_U_22
_atom_site_aniso_U_33
_atom_site_aniso_U_23
_atom_site_aniso_U_13
_atom_site_aniso_U_12
Fe1 0.0375(4) 0.0319(3) 0.0364(4) -0.0004(3) 0.0179(3) -0.0007(3)
Fe3 0.0434(4) 0.0352(4) 0.0365(4) -0.0066(3) 0.0197(3) -0.0059(3)
Fe2 0.0437(4) 0.0394(4) 0.0424(4) 0.0001(3) 0.0201(3) -0.0028(3)
Fe4 0.0418(4) 0.0345(4) 0.0402(4) -0.0002(3) 0.0176(3) -0.0007(3)
N1 0.038(2) 0.035(2) 0.048(2) -0.0009(18) 0.022(2) 0.0006(18)
N29 0.038(2) 0.034(2) 0.034(2) 0.0004(17) 0.0183(18) -0.0027(17)
F6 0.080(3) 0.165(5) 0.123(4) 0.075(3) 0.009(3) -0.011(3)
N31 0.035(2) 0.032(2) 0.041(2) 0.0007(17) 0.0172(18) -0.0012(17)
N4 0.041(2) 0.033(2) 0.032(2) 0.0010(16) 0.0192(18) 0.0007(17)
F5 0.166(5) 0.143(4) 0.108(4) -0.052(3) 0.047(4) -0.037(4)
N30 0.043(2) 0.038(2) 0.036(2) -0.0020(18) 0.0153(19) 0.0007(19)
N3 0.047(2) 0.045(2) 0.036(2) -0.0004(18) 0.020(2) -0.005(2)
N20 0.041(2) 0.032(2) 0.036(2) -0.0050(17) 0.0183(18) -0.0016(18)
N32 0.045(2) 0.035(2) 0.047(2) -0.0001(19) 0.023(2) 0.0006(19)
N5 0.036(2) 0.037(2) 0.035(2) -0.0061(17) 0.0147(18) -0.0066(18)
N2 0.043(2) 0.031(2) 0.039(2) -0.0033(17) 0.0208(19) -0.0004(18)
N18 0.048(2) 0.038(2) 0.041(2) -0.0011(18) 0.024(2) 0.0013(19)
N19 0.042(2) 0.049(2) 0.033(2) -0.0055(18) 0.0119(19) -0.008(2)
N28 0.042(2) 0.034(2) 0.035(2) -0.0030(17) 0.0179(19) -0.0058(18)
F17 0.171(5) 0.134(4) 0.061(3) -0.002(3) 0.014(3) 0.016(4)
F20 0.367(12) 0.131(5) 0.134(5) -0.002(4) 0.125(6) 0.050(6)
N6 0.047(2) 0.054(3) 0.036(2) -0.0086(19) 0.018(2) -0.013(2)
N17 0.045(2) 0.030(2) 0.044(2) -0.0056(18) 0.023(2) -0.0032(18)
F2 0.126(4) 0.211(7) 0.109(4) -0.015(4) 0.025(4) 0.021(4)
N7 0.042(2) 0.043(2) 0.045(2) -0.0043(19) 0.021(2) -0.008(2)
F15 0.115(4) 0.165(5) 0.068(3) -0.036(3) -0.014(2) 0.068(3)
N12 0.041(2) 0.041(2) 0.038(2) 0.0045(18) 0.0177(19) -0.0019(19)
N21 0.044(2) 0.030(2) 0.036(2) 0.0012(17) 0.0182(19) 0.0010(18)
F4 0.204(5) 0.123(4) 0.066(3) -0.016(2) 0.063(3) 0.029(4)
N16 0.052(3) 0.039(2) 0.052(3) -0.009(2) 0.032(2) -0.010(2)
F1 0.204(5) 0.094(3) 0.062(2) 0.009(2) 0.063(3) 0.048(3)
N13 0.045(2) 0.040(2) 0.031(2) -0.0034(17) 0.0161(18) -0.0075(19)
N38 0.092(4) 0.083(4) 0.100(5) -0.016(4) 0.048(4) -0.011(4)
N15 0.048(2) 0.044(2) 0.041(2) -0.0068(19) 0.025(2) -0.012(2)
N8 0.048(2) 0.042(2) 0.053(3) -0.003(2) 0.026(2) -0.002(2)
F8 0.196(6) 0.136(4) 0.072(3) 0.033(3) 0.009(3) -0.008(4)
N14 0.055(3) 0.052(3) 0.035(2) -0.004(2) 0.020(2) -0.003(2)
N26 0.049(2) 0.034(2) 0.047(2) -0.0048(19) 0.027(2) -0.0037(19)
C7 0.044(3) 0.034(2) 0.034(3) -0.001(2) 0.019(2) 0.001(2)
F16 0.110(4) 0.304(10) 0.158(6) -0.084(6) 0.009(4) 0.065(6)
C10 0.042(3) 0.030(2) 0.034(2) -0.001(2) 0.018(2) 0.005(2)
N27 0.051(2) 0.041(2) 0.037(2) -0.0061(19) 0.016(2) 0.003(2)
C11 0.041(3) 0.042(3) 0.039(3) -0.004(2) 0.020(2) -0.008(2)
F12 0.171(6) 0.257(9) 0.099(4) 0.068(5) 0.012(4) 0.019(6)
F19A 0.105(9) 0.264(19) 0.281(19) 0.006(14) 0.102(11) 0.041(10)
N37 0.114(6) 0.080(5) 0.129(6) -0.005(5) 0.065(6) 0.021(4)
F22 0.246(7) 0.192(6) 0.062(3) 0.001(3) 0.037(4) 0.067(5)
C76 0.037(2) 0.029(2) 0.040(3) -0.002(2) 0.024(2) -0.007(2)
N11 0.046(2) 0.046(2) 0.052(3) 0.006(2) 0.024(2) 0.002(2)
C5 0.051(3) 0.036(3) 0.050(3) -0.001(2) 0.029(3) 0.001(2)
C75 0.042(3) 0.041(3) 0.032(3) -0.005(2) 0.017(2) -0.007(2)
F14 0.192(6) 0.211(7) 0.106(4) -0.038(4) 0.039(4) 0.093(5)
C83 0.039(3) 0.040(3) 0.044(3) 0.001(2) 0.014(2) 0.000(2)
N22 0.050(3) 0.057(3) 0.033(2) 0.005(2) 0.016(2) -0.009(2)
F3 0.251(7) 0.106(4) 0.206(6) 0.028(4) 0.152(6) -0.010(4)
C9 0.040(3) 0.039(3) 0.035(3) -0.005(2) 0.016(2) -0.006(2)
C84 0.043(3) 0.034(3) 0.055(3) 0.003(2) 0.024(3) 0.000(2)
C15 0.069(4) 0.072(4) 0.046(4) 0.018(3) 0.009(3) -0.014(3)
F18 0.255(9) 0.264(9) 0.065(4) -0.011(4) 0.010(4) 0.014(7)
C4 0.060(4) 0.044(3) 0.071(4) 0.003(3) 0.039(3) -0.003(3)
N23 0.048(2) 0.038(2) 0.046(2) 0.0031(19) 0.025(2) 0.000(2)
C33 0.038(3) 0.039(3) 0.037(3) -0.006(2) 0.016(2) 0.002(2)
C1 0.042(3) 0.039(3) 0.053(3) -0.003(2) 0.018(3) 0.002(2)
C49 0.046(3) 0.040(3) 0.049(3) -0.009(2) 0.022(3) -0.002(2)
C50 0.041(3) 0.049(3) 0.042(3) -0.005(2) 0.015(2) -0.009(2)
C34 0.048(3) 0.049(3) 0.049(3) -0.009(3) 0.020(3) -0.005(3)
C51 0.040(3) 0.039(3) 0.036(3) -0.001(2) 0.018(2) 0.002(2)
C48 0.045(3) 0.051(3) 0.066(4) -0.007(3) 0.023(3) -0.003(3)
F7 0.144(5) 0.254(7) 0.128(4) -0.074(5) 0.086(4) -0.048(5)
C100 0.086(5) 0.067(4) 0.082(5) -0.004(4) 0.043(4) 0.007(4)
C6 0.050(3) 0.040(3) 0.040(3) 0.003(2) 0.024(3) 0.004(2)
C8 0.044(3) 0.045(3) 0.036(3) -0.002(2) 0.014(2) -0.003(2)
N34 0.147(7) 0.130(7) 0.122(7) 0.035(6) 0.044(6) 0.000(6)
C54 0.038(3) 0.027(2) 0.038(3) -0.0031(19) 0.016(2) 0.000(2)
C32 0.034(2) 0.035(3) 0.040(3) -0.001(2) 0.018(2) -0.005(2)
N35 0.117(6) 0.103(6) 0.117(6) 0.011(5) 0.025(5) 0.003(5)
N10 0.063(3) 0.053(3) 0.042(2) 0.010(2) 0.018(2) 0.011(2)
C16 0.051(3) 0.052(3) 0.049(3) 0.002(3) 0.018(3) -0.007(3)
C88 0.060(3) 0.045(3) 0.054(3) -0.005(3) 0.030(3) -0.002(3)
F23 0.439(14) 0.143(5) 0.113(4) 0.038(4) 0.147(7) 0.045(7)
C3 0.057(4) 0.055(4) 0.083(5) -0.003(3) 0.038(3) -0.016(3)
C55 0.040(3) 0.038(3) 0.038(3) -0.004(2) 0.018(2) -0.010(2)
C77 0.046(3) 0.030(2) 0.037(3) 0.000(2) 0.015(2) 0.008(2)
C74 0.045(3) 0.040(3) 0.033(3) -0.002(2) 0.013(2) 0.000(2)
C46 0.066(4) 0.047(3) 0.061(4) -0.006(3) 0.042(3) -0.011(3)
C85 0.051(3) 0.046(3) 0.063(4) 0.005(3) 0.019(3) 0.011(3)
C12 0.053(3) 0.052(3) 0.044(3) -0.009(2) 0.025(3) -0.006(3)
C2 0.050(3) 0.048(3) 0.064(4) -0.005(3) 0.023(3) -0.003(3)
C86 0.069(4) 0.046(3) 0.079(4) -0.002(3) 0.033(4) 0.013(3)
C18 0.048(3) 0.041(3) 0.062(4) -0.006(3) 0.028(3) -0.005(2)
C47 0.063(4) 0.055(3) 0.076(4) -0.007(3) 0.045(4) -0.011(3)
C38 0.050(3) 0.048(3) 0.040(3) -0.001(2) 0.022(2) -0.003(2)
C87 0.074(4) 0.046(3) 0.081(4) -0.009(3) 0.044(4) 0.010(3)
N25 0.046(2) 0.038(2) 0.069(3) 0.008(2) 0.029(2) 0.003(2)
N24 0.041(2) 0.040(2) 0.065(3) -0.003(2) 0.024(2) 0.000(2)
C44 0.065(4) 0.041(3) 0.061(4) -0.002(3) 0.033(3) 0.000(3)
C35 0.055(4) 0.073(4) 0.048(3) -0.023(3) 0.002(3) -0.003(3)
C73 0.041(3) 0.033(2) 0.039(3) -0.007(2) 0.019(2) -0.008(2)
N9 0.055(3) 0.041(2) 0.079(3) 0.000(2) 0.038(3) -0.005(2)
C13 0.071(4) 0.083(5) 0.052(4) -0.021(3) 0.034(3) -0.019(4)
C52 0.048(3) 0.045(3) 0.036(3) -0.003(2) 0.015(2) -0.004(2)
C17 0.046(3) 0.054(3) 0.049(3) -0.008(3) 0.020(3) -0.013(3)
C94 0.083(6) 0.078(6) 0.091(6) -0.006(5) 0.019(5) 0.017(4)
C56 0.061(3) 0.049(3) 0.051(3) -0.013(3) 0.031(3) -0.016(3)
C40 0.060(3) 0.038(3) 0.057(3) -0.011(3) 0.039(3) -0.013(3)
F24 0.141(6) 0.322(13) 0.248(10) -0.021(9) -0.028(6) -0.002(8)
F21 0.219(7) 0.179(6) 0.173(6) 0.062(5) 0.052(5) 0.111(6)
C14 0.081(5) 0.106(6) 0.035(3) -0.008(4) 0.019(3) -0.031(4)
C53 0.042(3) 0.037(3) 0.037(3) 0.004(2) 0.019(2) 0.002(2)
C82 0.051(3) 0.053(3) 0.045(3) -0.006(2) 0.017(3) -0.003(3)
C45 0.059(3) 0.035(3) 0.045(3) -0.007(2) 0.028(3) -0.004(2)
C60 0.049(3) 0.055(3) 0.044(3) 0.000(3) 0.015(3) -0.006(3)
C78 0.059(3) 0.049(3) 0.049(3) 0.008(3) 0.026(3) 0.005(3)
C39 0.064(4) 0.046(3) 0.047(3) -0.018(3) 0.030(3) -0.021(3)
C31 0.050(3) 0.049(3) 0.033(3) -0.004(2) 0.021(2) -0.007(3)
C29 0.043(3) 0.051(3) 0.039(3) 0.007(2) 0.019(2) 0.001(2)
C81 0.063(4) 0.070(4) 0.053(4) -0.006(3) 0.004(3) 0.003(3)
C59 0.068(4) 0.072(4) 0.052(4) 0.011(3) 0.009(3) -0.004(3)
C37 0.079(4) 0.067(4) 0.043(3) 0.001(3) 0.031(3) 0.006(3)
C58 0.082(5) 0.094(5) 0.040(3) -0.009(4) 0.013(3) -0.039(4)
C30 0.051(3) 0.064(4) 0.033(3) 0.004(3) 0.017(2) -0.001(3)
C57 0.080(4) 0.065(4) 0.061(4) -0.025(3) 0.041(4) -0.027(4)
C21 0.064(4) 0.048(3) 0.092(5) 0.002(3) 0.048(4) -0.009(3)
C22 0.057(3) 0.049(3) 0.054(3) -0.001(3) 0.028(3) -0.001(3)
C36 0.075(4) 0.082(4) 0.032(3) -0.004(3) 0.015(3) 0.009(4)
C79 0.094(5) 0.072(4) 0.054(4) 0.013(3) 0.040(4) 0.011(4)
F10 0.145(5) 0.270(9) 0.107(4) 0.032(5) -0.024(4) -0.072(6)
C72 0.055(3) 0.037(3) 0.054(3) -0.009(2) 0.031(3) -0.007(2)
C43 0.084(4) 0.043(3) 0.081(5) 0.003(3) 0.045(4) 0.004(3)
C98 0.117(8) 0.103(7) 0.110(7) -0.009(6) 0.065(7) 0.045(6)
C92 0.180(10) 0.076(6) 0.123(8) 0.027(6) 0.071(9) -0.002(6)
C19 0.056(4) 0.065(4) 0.073(4) -0.010(3) 0.026(3) -0.025(3)
C20 0.065(4) 0.072(4) 0.094(5) -0.012(4) 0.041(4) -0.030(4)
C80 0.102(6) 0.082(5) 0.036(3) 0.008(3) 0.022(4) 0.025(4)
C96 0.163(9) 0.162(10) 0.101(7) 0.029(7) 0.080(7) 0.077(8)
C41 0.091(5) 0.042(3) 0.067(4) -0.019(3) 0.048(4) -0.013(3)
C71 0.054(3) 0.041(3) 0.063(4) -0.009(3) 0.036(3) -0.009(3)
N36 0.318(16) 0.350(18) 0.204(12) 0.145(12) 0.202(12) 0.210(14)
C93 0.114(7) 0.157(9) 0.094(6) 0.030(6) 0.042(6) 0.030(7)
C42 0.090(5) 0.037(3) 0.101(5) -0.006(3) 0.062(4) -0.002(3)
F11 0.196(7) 0.466(15) 0.093(4) 0.075(6) 0.084(5) 0.064(8)
C24 0.095(5) 0.053(4) 0.122(7) -0.012(4) 0.068(5) -0.001(4)
C28 0.053(3) 0.054(3) 0.058(3) 0.017(3) 0.022(3) 0.008(3)
F13 0.351(15) 0.215(9) 0.468(18) 0.128(11) 0.296(14) 0.097(10)
C99 0.168(9) 0.162(9) 0.079(6) -0.004(6) 0.049(6) 0.022(8)
B2 0.080(6) 0.126(8) 0.037(4) -0.003(5) 0.016(4) -0.011(6)
C68 0.059(4) 0.059(4) 0.110(6) 0.020(4) 0.040(4) 0.018(3)
C70 0.078(4) 0.040(3) 0.090(5) -0.005(3) 0.050(4) 0.005(3)
C95 0.212(12) 0.123(8) 0.167(10) 0.031(7) 0.117(10) -0.001(8)
C62 0.055(3) 0.044(3) 0.060(4) 0.010(3) 0.032(3) 0.004(3)
C27 0.045(3) 0.044(3) 0.080(4) 0.015(3) 0.029(3) 0.004(3)
C61 0.065(4) 0.052(3) 0.052(3) 0.010(3) 0.033(3) 0.002(3)
C66 0.051(3) 0.043(3) 0.093(5) -0.010(3) 0.030(3) 0.001(3)
C64 0.081(5) 0.069(5) 0.121(7) 0.011(5) 0.058(5) -0.013(4)
C67 0.050(3) 0.056(4) 0.086(4) 0.009(3) 0.030(3) 0.005(3)
C89 0.119(7) 0.135(8) 0.101(7) -0.005(6) 0.049(6) -0.015(6)
C69 0.075(4) 0.052(4) 0.116(6) -0.006(4) 0.054(5) 0.009(3)
B1 0.129(8) 0.064(5) 0.053(5) 0.000(4) 0.046(5) -0.005(5)
C90 0.092(6) 0.101(6) 0.094(6) -0.005(6) 0.029(5) -0.020(5)
C23 0.089(5) 0.051(4) 0.085(5) -0.008(3) 0.055(4) -0.001(3)
N33 0.184(9) 0.133(7) 0.104(6) -0.002(6) 0.010(6) -0.041(7)
B4 0.128(10) 0.127(9) 0.063(6) -0.020(6) 0.003(6) 0.057(8)
C63 0.076(4) 0.065(4) 0.096(5) 0.018(4) 0.055(4) -0.004(4)
C102 0.192(11) 0.144(9) 0.074(6) -0.007(6) 0.031(7) 0.020(8)
B6 0.110(8) 0.118(8) 0.054(5) 0.015(6) 0.009(5) 0.039(7)
C25 0.078(5) 0.058(4) 0.140(7) 0.003(5) 0.059(5) 0.013(4)
C101 0.151(9) 0.235(14) 0.099(8) -0.044(8) 0.038(7) -0.020(9)
C65 0.054(4) 0.050(4) 0.130(7) -0.016(4) 0.043(4) -0.013(3)
N39 0.50(3) 0.259(15) 0.086(7) -0.034(9) 0.058(11) 0.028(16)
C26 0.063(4) 0.050(4) 0.103(5) 0.012(4) 0.040(4) 0.013(3)
F9 0.195(8) 0.307(13) 0.335(13) -0.157(11) 0.099(8) -0.005(8)
C91 0.68(4) 0.150(12) 0.169(13) 0.027(10) 0.26(2) 0.049(18)
B3 0.101(8) 0.153(10) 0.038(5) -0.024(6) 0.012(5) -0.016(7)
C97 0.275(17) 0.270(17) 0.123(10) 0.025(10) 0.081(11) 0.155(15)
C104 0.37(3) 0.26(2) 0.171(16) 0.045(19) 0.08(2) 0.25(2)
F19B 0.180(11) 0.147(9) 0.104(7) 0.006(7) 0.090(8) 0.010(8)
C105 0.193(13) 0.162(11) 0.214(15) 0.043(11) 0.095(12) 0.069(10)
N40 0.55(3) 0.33(2) 0.178(14) 0.062(17) 0.11(2) 0.31(2)
B5A 0.123(12) 0.147(11) 0.046(6) -0.016(6) 0.012(7) 0.086(10)
B5B 0.123(12) 0.147(11) 0.046(6) -0.016(6) 0.012(7) 0.086(10)

loop_
_atom_type_symbol
_atom_type_description
_atom_type_scat_dispersion_real
_atom_type_scat_dispersion_imag
_atom_type_scat_source
C C 0.0033 0.0016 'International Tables Vol C Tables 4.2.6.8 and 6.1.1.4'
H H 0.0000 0.0000 'International Tables Vol C Tables 4.2.6.8 and 6.1.1.4'
B B 0.0013 0.0007 'International Tables Vol C Tables 4.2.6.8 and 6.1.1.4'
N N 0.0061 0.0033 'International Tables Vol C Tables 4.2.6.8 and 6.1.1.4'
F F 0.0171 0.0103 'International Tables Vol C Tables 4.2.6.8 and 6.1.1.4'
Fe Fe 0.3463 0.8444 'International Tables Vol C Tables 4.2.6.8 and 6.1.1.4'

loop_
_geom_angle_atom_site_label_1
_geom_angle_atom_site_label_2
_geom_angle_atom_site_label_3
_geom_angle
N2 Fe1 N31 169.98(16)
N2 Fe1 N1 80.26(16)
N31 Fe1 N1 93.61(16)
N2 Fe1 N32 91.15(16)
N31 Fe1 N32 81.00(16)
N1 Fe1 N32 91.30(15)
N2 Fe1 N29 108.35(15)
N31 Fe1 N29 79.43(15)
N1 Fe1 N29 90.38(15)
N32 Fe1 N29 160.42(16)
N2 Fe1 N4 80.76(15)
N31 Fe1 N4 105.61(15)
N1 Fe1 N4 160.77(15)
N32 Fe1 N4 92.10(15)
N29 Fe1 N4 92.70(14)
N18 Fe3 N15 170.22(17)
N18 Fe3 N17 80.15(16)
N15 Fe3 N17 91.82(16)
N18 Fe3 N16 92.87(17)
N15 Fe3 N16 81.40(18)
N17 Fe3 N16 89.53(15)
N18 Fe3 N13 106.47(15)
N15 Fe3 N13 79.23(16)
N17 Fe3 N13 92.26(15)
N16 Fe3 N13 160.59(16)
N18 Fe3 N20 80.35(16)
N15 Fe3 N20 107.61(15)
N17 Fe3 N20 160.50(15)
N16 Fe3 N20 91.66(15)
N13 Fe3 N20 93.03(14)
N7 Fe2 N11 162.79(16)
N7 Fe2 N12 119.75(15)
N11 Fe2 N12 73.56(15)
N7 Fe2 N8 73.60(15)
N11 Fe2 N8 95.97(16)
N12 Fe2 N8 92.84(14)
N7 Fe2 N9 92.17(17)
N11 Fe2 N9 73.22(17)
N12 Fe2 N9 146.49(16)
N8 Fe2 N9 86.38(15)
N7 Fe2 N5 72.62(14)
N11 Fe2 N5 116.35(14)
N12 Fe2 N5 105.12(14)
N8 Fe2 N5 146.18(15)
N9 Fe2 N5 93.37(14)
N23 Fe4 N26 168.63(15)
N23 Fe4 N28 114.35(14)
N26 Fe4 N28 74.44(14)
N23 Fe4 N24 74.06(16)
N26 Fe4 N24 98.86(16)
N28 Fe4 N24 93.46(14)
N23 Fe4 N25 96.57(16)
N26 Fe4 N25 73.99(16)
N28 Fe4 N25 148.23(16)
N24 Fe4 N25 87.97(15)
N23 Fe4 N21 73.21(14)
N26 Fe4 N21 112.89(14)
N28 Fe4 N21 102.84(13)
N24 Fe4 N21 147.11(15)
N25 Fe4 N21 92.54(14)
C1 N1 C5 118.4(4)
C1 N1 Fe1 128.1(3)
C5 N1 Fe1 113.5(3)
C76 N29 C75 117.6(4)
C76 N29 Fe1 133.9(3)
C75 N29 Fe1 108.5(3)
C83 N31 N30 118.9(4)
C83 N31 Fe1 119.1(3)
N30 N31 Fe1 121.7(3)
C10 N4 C7 116.0(4)
C10 N4 Fe1 133.9(3)
C7 N4 Fe1 110.1(3)
C75 N30 N31 109.2(4)
C7 N3 N2 115.1(4)
C7 N3 H3N 122.4
N2 N3 H3N 122.4
C54 N20 C51 115.5(4)
C54 N20 Fe3 133.6(3)
C51 N20 Fe3 110.9(3)
C88 N32 C84 118.3(4)
C88 N32 Fe1 129.6(4)
C84 N32 Fe1 112.1(3)
C10 N5 C9 116.5(4)
C10 N5 Fe2 128.7(3)
C9 N5 Fe2 114.7(3)
C6 N2 N3 121.9(4)
C6 N2 Fe1 120.2(3)
N3 N2 Fe1 117.1(3)
C50 N18 N19 122.1(4)
C50 N18 Fe3 119.9(3)
N19 N18 Fe3 117.6(3)
C51 N19 N18 115.7(4)
C51 N19 H19N 122.1
N18 N19 H19N 122.1
C76 N28 C73 115.8(4)
C76 N28 Fe4 130.1(3)
C73 N28 Fe4 114.1(3)
N7 N6 C9 116.9(4)
N7 N6 H6N 121.5
C9 N6 H6N 121.5
C45 N17 C49 118.1(4)
C45 N17 Fe3 128.5(3)
C49 N17 Fe3 113.3(3)
C17 N7 N6 120.3(4)
C17 N7 Fe2 120.4(3)
N6 N7 Fe2 119.4(3)
C32 N12 C29 115.9(4)
C32 N12 Fe2 128.3(3)
C29 N12 Fe2 115.8(3)
C54 N21 C53 116.4(4)
C54 N21 Fe4 130.0(3)
C53 N21 Fe4 113.6(3)
C44 N16 C40 118.9(4)
C44 N16 Fe3 129.1(4)
C40 N16 Fe3 111.9(3)
C32 N13 C31 117.6(4)
C32 N13 Fe3 133.9(3)
C31 N13 Fe3 108.5(3)
C39 N15 N14 119.6(4)
C39 N15 Fe3 118.2(4)
N14 N15 Fe3 121.3(3)
C22 N8 C18 118.4(4)
C22 N8 Fe2 126.7(4)
C18 N8 Fe2 114.7(3)
C31 N14 N15 109.3(4)
C72 N26 N27 120.8(4)
C72 N26 Fe4 121.2(4)
N27 N26 Fe4 118.0(3)
N3 C7 N4 116.5(4)
N3 C7 C8 120.5(4)
N4 C7 C8 123.0(4)
N4 C10 N5 125.7(4)
N4 C10 C11 118.6(4)
N5 C10 C11 115.6(4)
N26 N27 C73 117.4(4)
N26 N27 H27N 121.3
C73 N27 H27N 121.3
C16 C11 C12 119.4(5)
C16 C11 C10 120.9(4)
C12 C11 C10 119.6(4)
N29 C76 N28 125.4(4)
N29 C76 C77 118.5(4)
N28 C76 C77 116.1(4)
C28 N11 N10 120.7(5)
C28 N11 Fe2 121.3(4)
N10 N11 Fe2 118.0(3)
N1 C5 C4 121.7(5)
N1 C5 C6 113.5(4)
C4 C5 C6 124.8(5)
N30 C75 C74 120.1(4)
N30 C75 N29 120.8(4)
C74 C75 N29 119.1(4)
N31 C83 C84 113.9(4)
N31 C83 H83 123.0
C84 C83 H83 123.0
N23 N22 C53 117.3(4)
N23 N22 H22N 121.3
C53 N22 H22N 121.3
N5 C9 N6 116.4(4)
N5 C9 C8 122.8(4)
N6 C9 C8 120.8(4)
N32 C84 C85 121.4(5)
N32 C84 C83 113.9(4)
C85 C84 C83 124.8(5)
C14 C15 C16 120.8(6)
C14 C15 H15 119.6
C16 C15 H15 119.6
B5B F18 F19B 48.5(7)
C3 C4 C5 118.6(5)
C3 C4 H4 120.7
C5 C4 H4 120.7
C61 N23 N22 120.1(4)
C61 N23 Fe4 120.5(4)
N22 N23 Fe4 119.4(3)
C38 C33 C34 119.8(5)
C38 C33 C32 118.8(4)
C34 C33 C32 121.3(4)
N1 C1 C2 121.7(5)
N1 C1 H1 119.1
C2 C1 H1 119.1
N17 C49 C48 122.2(5)
N17 C49 C50 113.4(4)
C48 C49 C50 124.4(5)
N18 C50 C49 112.8(4)
N18 C50 H50 123.6
C49 C50 H50 123.6
C33 C34 C35 119.0(5)
C33 C34 H34 120.5
C35 C34 H34 120.5
N19 C51 C52 121.0(4)
N19 C51 N20 115.5(4)
C52 C51 N20 123.5(4)
C49 C48 C47 118.3(5)
C49 C48 H48 120.8
C47 C48 H48 120.8
N38 C100 C99 179.5(11)
N2 C6 C5 111.9(4)
N2 C6 H6 124.0
C5 C6 H6 124.0
C9 C8 C7 115.9(4)
C9 C8 H8 122.0
C7 C8 H8 122.0
N20 C54 N21 125.6(4)
N20 C54 C55 117.9(4)
N21 C54 C55 116.4(4)
N13 C32 N12 125.9(4)
N13 C32 C33 119.0(4)
N12 C32 C33 115.2(4)
N11 N10 C29 117.6(4)
N11 N10 H10N 121.2
C29 N10 H10N 121.2
C15 C16 C11 119.5(5)
C15 C16 H16 120.2
C11 C16 H16 120.2
N32 C88 C87 121.9(5)
N32 C88 H88 119.0
C87 C88 H88 119.0
C2 C3 C4 120.1(5)
C2 C3 H3 120.0
C4 C3 H3 120.0
C56 C55 C60 119.7(5)
C56 C55 C54 118.6(4)
C60 C55 C54 121.8(4)
C78 C77 C82 119.0(5)
C78 C77 C76 119.7(4)
C82 C77 C76 121.3(4)
C73 C74 C75 118.8(4)
C73 C74 H74 120.6
C75 C74 H74 120.6
C47 C46 C45 119.1(5)
C47 C46 H46 120.5
C45 C46 H46 120.5
C86 C85 C84 119.2(5)
C86 C85 H85 120.4
C84 C85 H85 120.4
C13 C12 C11 119.5(5)
C13 C12 H12 120.2
C11 C12 H12 120.2
C3 C2 C1 119.5(5)
C3 C2 H2 120.3
C1 C2 H2 120.3
C87 C86 C85 120.0(5)
C87 C86 H86 120.0
C85 C86 H86 120.0
N8 C18 C19 121.5(5)
N8 C18 C17 115.6(4)
C19 C18 C17 122.9(5)
C46 C47 C48 119.8(5)
C46 C47 H47 120.1
C48 C47 H47 120.1
C33 C38 C37 120.2(5)
C33 C38 H38 119.9
C37 C38 H38 119.9
C86 C87 C88 119.3(5)
C86 C87 H87 120.4
C88 C87 H87 120.4
C67 N25 C71 118.0(5)
C67 N25 Fe4 128.5(4)
C71 N25 Fe4 113.5(3)
C66 N24 C62 118.3(5)
C66 N24 Fe4 126.8(4)
C62 N24 Fe4 114.8(3)
N16 C44 C43 123.4(5)
N16 C44 H44 118.3
C43 C44 H44 118.3
C34 C35 C36 120.4(5)
C34 C35 H35 119.8
C36 C35 H35 119.8
C74 C73 N27 121.3(4)
C74 C73 N28 122.9(4)
N27 C73 N28 115.8(4)
C23 N9 C27 118.5(5)
C23 N9 Fe2 128.1(4)
C27 N9 Fe2 113.4(4)
C12 C13 C14 121.3(6)
C12 C13 H13 119.4
C14 C13 H13 119.4
C51 C52 C53 116.0(4)
C51 C52 H52 122.0
C53 C52 H52 122.0
N7 C17 C18 115.5(5)
N7 C17 H17N 122.2
C18 C17 H17N 122.2
N35 C94 C93 178.1(10)
C55 C56 C57 119.5(6)
C55 C56 H56 120.2
C57 C56 H56 120.2
N16 C40 C41 120.1(5)
N16 C40 C39 114.5(4)
C41 C40 C39 125.3(5)
C15 C14 C13 119.5(6)
C15 C14 H14 120.3
C13 C14 H14 120.3
N21 C53 N22 116.4(4)
N21 C53 C52 122.7(4)
N22 C53 C52 120.9(4)
C81 C82 C77 120.1(5)
C81 C82 H82 120.0
C77 C82 H82 120.0
N17 C45 C46 122.5(5)
N17 C45 H45 118.8
C46 C45 H45 118.8
C59 C60 C55 120.0(5)
C59 C60 H60 120.0
C55 C60 H60 120.0
C79 C78 C77 119.7(5)
C79 C78 H78 120.2
C77 C78 H78 120.2
N15 C39 C40 113.9(5)
N15 C39 H39 123.1
C40 C39 H39 123.1
N14 C31 C30 120.4(4)
N14 C31 N13 120.8(5)
C30 C31 N13 118.8(4)
C30 C29 N10 122.2(5)
C30 C29 N12 122.8(5)
N10 C29 N12 115.0(4)
C80 C81 C82 119.7(6)
C80 C81 H81 120.2
C82 C81 H81 120.2
C58 C59 C60 119.4(6)
C58 C59 H59 120.3
C60 C59 H59 120.3
C36 C37 C38 121.0(6)
C36 C37 H37 119.5
C38 C37 H37 119.5
C57 C58 C59 121.6(6)
C57 C58 H58 119.2
C59 C58 H58 119.2
C29 C30 C31 118.6(5)
C29 C30 H30 120.7
C31 C30 H30 120.7
C58 C57 C56 119.8(6)
C58 C57 H57 120.1
C56 C57 H57 120.1
C20 C21 C22 119.3(6)
C20 C21 H21 120.3
C22 C21 H21 120.3
N8 C22 C21 122.4(5)
N8 C22 H22 118.8
C21 C22 H22 118.8
C37 C36 C35 119.6(5)
C37 C36 H36 120.2
C35 C36 H36 120.2
C80 C79 C78 120.9(6)
C80 C79 H79 119.5
C78 C79 H79 119.5
N26 C72 C71 115.0(5)
N26 C72 H72 122.5
C71 C72 H72 122.5
C42 C43 C44 117.8(6)
C42 C43 H43 121.1
C44 C43 H43 121.1
N37 C98 C97 176.4(14)
N34 C92 C91 174.0(16)
C20 C19 C18 119.3(6)
C20 C19 H19 120.3
C18 C19 H19 120.3
C21 C20 C19 119.0(6)
C21 C20 H20 120.5
C19 C20 H20 120.5
C79 C80 C81 120.6(6)
C79 C80 H80 119.7
C81 C80 H80 119.7
N36 C96 C95 179.3(15)
C42 C41 C40 120.1(6)
C42 C41 H41 120.0
C40 C41 H41 120.0
N25 C71 C70 121.8(5)
N25 C71 C72 116.2(4)
C70 C71 C72 122.0(5)
C94 C93 H93A 109.5
C94 C93 H93B 109.5
H93A C93 H93B 109.5
C94 C93 H93C 109.5
H93A C93 H93C 109.5
H93B C93 H93C 109.5
C41 C42 C43 119.6(5)
C41 C42 H42 120.2
C43 C42 H42 120.2
C25 C24 C23 119.1(7)
C25 C24 H24 120.5
C23 C24 H24 120.5
N11 C28 C27 115.3(5)
N11 C28 H28 122.4
C27 C28 H28 122.4
C100 C99 H99A 109.5
C100 C99 H99B 109.5
H99A C99 H99B 109.5
C100 C99 H99C 109.5
H99A C99 H99C 109.5
H99B C99 H99C 109.5
F5 B2 F6 116.5(9)
F5 B2 F7 110.4(8)
F6 B2 F7 106.4(6)
F5 B2 F8 105.8(6)
F6 B2 F8 106.9(7)
F7 B2 F8 110.7(9)
C69 C68 C67 117.4(6)
C69 C68 H68 121.3
C67 C68 H68 121.3
C69 C70 C71 118.5(6)
C69 C70 H70 120.8
C71 C70 H70 120.8
C96 C95 H95A 109.5
C96 C95 H95B 109.5
H95A C95 H95B 109.5
C96 C95 H95C 109.5
H95A C95 H95C 109.5
H95B C95 H95C 109.5
N24 C62 C63 123.4(6)
N24 C62 C61 115.2(4)
C63 C62 C61 121.5(6)
N9 C27 C26 121.8(6)
N9 C27 C28 116.3(5)
C26 C27 C28 121.8(6)
N23 C61 C62 115.4(5)
N23 C61 H61 122.3
C62 C61 H61 122.3
N24 C66 C65 120.5(6)
N24 C66 H66 119.7
C65 C66 H66 119.7
C65 C64 C63 119.0(6)
C65 C64 H64 120.5
C63 C64 H64 120.5
N25 C67 C68 123.6(6)
N25 C67 H67 118.2
C68 C67 H67 118.2
C90 C89 H89A 109.5
C90 C89 H89B 109.5
H89A C89 H89B 109.5
C90 C89 H89C 109.5
H89A C89 H89C 109.5
H89B C89 H89C 109.5
C68 C69 C70 120.7(6)
C68 C69 H69 119.7
C70 C69 H69 119.7
F4 B1 F3 116.1(7)
F4 B1 F1 112.1(7)
F3 B1 F1 107.9(7)
F4 B1 F2 110.0(8)
F3 B1 F2 102.5(7)
F1 B1 F2 107.4(7)
N33 C90 C89 178.8(11)
N9 C23 C24 121.6(7)
N9 C23 H23 119.2
C24 C23 H23 119.2
F16 B4 F14 114.5(13)
F16 B4 F15 116.1(9)
F14 B4 F15 113.8(8)
F16 B4 F13 101.6(10)
F14 B4 F13 106.6(11)
F15 B4 F13 102.2(12)
C64 C63 C62 118.6(7)
C64 C63 H63 120.7
C62 C63 H63 120.7
N39 C102 C101 177.1(19)
F23 B6 F24 101.0(9)
F23 B6 F21 115.3(11)
F24 B6 F21 107.7(12)
F23 B6 F22 114.0(11)
F24 B6 F22 109.1(11)
F21 B6 F22 109.2(8)
C24 C25 C26 120.2(7)
C24 C25 H25 119.9
C26 C25 H25 119.9
C102 C101 H10A 109.5
C102 C101 H10B 109.5
H10A C101 H10B 109.5
C102 C101 H10C 109.5
H10A C101 H10C 109.5
H10B C101 H10C 109.5
C64 C65 C66 120.3(6)
C64 C65 H65 119.9
C66 C65 H65 119.9
C25 C26 C27 118.6(7)
C25 C26 H26 120.7
C27 C26 H26 120.7
C92 C91 H91A 109.5
C92 C91 H91B 109.5
H91A C91 H91B 109.5
C92 C91 H91C 109.5
H91A C91 H91C 109.5
H91B C91 H91C 109.5
F11 B3 F12 119.3(11)
F11 B3 F10 111.1(8)
F12 B3 F10 115.8(11)
F11 B3 F9 108.7(13)
F12 B3 F9 96.1(8)
F10 B3 F9 103.0(11)
C98 C97 H97A 109.5
C98 C97 H97B 109.5
H97A C97 H97B 109.5
C98 C97 H97C 109.5
H97A C97 H97C 109.5
H97B C97 H97C 109.5
N40 C104 C105 178(3)
B5B F19B F18 46.7(6)
C104 C105 H10D 109.5
C104 C105 H10E 109.5
H10D C105 H10E 109.5
C104 C105 H10F 109.5
H10D C105 H10F 109.5
H10E C105 H10F 109.5
F18 B5A F19A 94.2(12)
F18 B5A F20 125.7(12)
F19A B5A F20 99.7(12)
F18 B5A F17 114.6(10)
F19A B5A F17 105.5(13)
F20 B5A F17 111.6(9)
F18 B5B F20 125.4(12)
F18 B5B F19B 84.8(9)
F20 B5B F19B 101.7(11)
F18 B5B F17 114.2(10)
F20 B5B F17 111.1(9)
F19B B5B F17 115.7(12)

loop_
_geom_bond_atom_site_label_1
_geom_bond_atom_site_label_2
_geom_bond_distance
Fe1 N2 1.871(4)
Fe1 N31 1.872(4)
Fe1 N1 1.963(4)
Fe1 N32 1.994(4)
Fe1 N29 2.026(4)
Fe1 N4 2.043(4)
Fe3 N18 1.871(4)
Fe3 N15 1.885(4)
Fe3 N17 1.971(4)
Fe3 N16 1.984(4)
Fe3 N13 2.026(4)
Fe3 N20 2.053(4)
Fe2 N7 2.118(4)
Fe2 N11 2.122(4)
Fe2 N12 2.187(4)
Fe2 N8 2.201(4)
Fe2 N9 2.240(4)
Fe2 N5 2.247(4)
Fe4 N23 2.088(4)
Fe4 N26 2.088(4)
Fe4 N28 2.191(4)
Fe4 N24 2.197(4)
Fe4 N25 2.204(4)
Fe4 N21 2.244(4)
N1 C1 1.346(6)
N1 C5 1.370(6)
N29 C76 1.334(5)
N29 C75 1.408(5)
F6 B2 1.329(9)
N31 C83 1.298(6)
N31 N30 1.370(5)
N4 C10 1.335(5)
N4 C7 1.370(5)
F5 B2 1.322(10)
N30 C75 1.321(6)
N3 C7 1.351(6)
N3 N2 1.361(5)
N3 H3N 0.8800
N20 C54 1.337(5)
N20 C51 1.372(6)
N32 C88 1.346(6)
N32 C84 1.365(6)
N5 C10 1.345(6)
N5 C9 1.364(5)
N2 C6 1.307(6)
N18 C50 1.297(6)
N18 N19 1.358(5)
N19 C51 1.355(6)
N19 H19N 0.8800
N28 C76 1.358(5)
N28 C73 1.377(6)
F17 B5A 1.322(11)
F17 B5B 1.326(11)
F20 B5A 1.305(12)
F20 B5B 1.308(11)
N6 N7 1.356(5)
N6 C9 1.366(6)
N6 H6N 0.8800
N17 C45 1.341(6)
N17 C49 1.362(6)
F2 B1 1.378(10)
N7 C17 1.284(6)
F15 B4 1.362(11)
N12 C32 1.340(6)
N12 C29 1.375(6)
N21 C54 1.344(5)
N21 C53 1.361(6)
F4 B1 1.320(8)
N16 C44 1.327(6)
N16 C40 1.367(6)
F1 B1 1.376(9)
N13 C32 1.333(6)
N13 C31 1.407(6)
N38 C100 1.104(8)
N15 C39 1.304(6)
N15 N14 1.363(6)
N8 C22 1.320(6)
N8 C18 1.353(6)
F8 B2 1.370(10)
N14 C31 1.324(6)
N26 C72 1.291(6)
N26 N27 1.352(5)
C7 C8 1.389(6)
F16 B4 1.272(13)
C10 C11 1.493(6)
N27 C73 1.366(6)
N27 H27N 0.8800
C11 C16 1.386(7)
C11 C12 1.390(7)
F12 B3 1.272(12)
F19A B5A 1.295(14)
N37 C98 1.075(10)
F22 B6 1.321(11)
C76 C77 1.481(6)
N11 C28 1.274(6)
N11 N10 1.347(6)
C5 C4 1.387(7)
C5 C6 1.436(7)
C75 C74 1.398(6)
F14 B4 1.305(11)
C83 C84 1.433(7)
C83 H83 0.9500
N22 N23 1.343(5)
N22 C53 1.364(6)
N22 H22N 0.8800
F3 B1 1.328(9)
C9 C8 1.376(6)
C84 C85 1.389(7)
C15 C14 1.365(9)
C15 C16 1.380(7)
C15 H15 0.9500
F18 B5A 1.272(11)
F18 B5B 1.274(11)
F18 F19B 1.744(13)
C4 C3 1.378(8)
C4 H4 0.9500
N23 C61 1.290(6)
C33 C38 1.380(6)
C33 C34 1.387(6)
C33 C32 1.490(6)
C1 C2 1.387(7)
C1 H1 0.9500
C49 C48 1.384(7)
C49 C50 1.431(7)
C50 H50 0.9500
C34 C35 1.390(7)
C34 H34 0.9500
C51 C52 1.369(6)
C48 C47 1.394(7)
C48 H48 0.9500
F7 B2 1.348(9)
C100 C99 1.445(10)
C6 H6 0.9500
C8 H8 0.9500
N34 C92 1.108(11)
C54 C55 1.486(6)
N35 C94 1.152(10)
N10 C29 1.375(6)
N10 H10N 0.8800
C16 H16 0.9500
C88 C87 1.388(7)
C88 H88 0.9500
F23 B6 1.283(12)
C3 C2 1.366(8)
C3 H3 0.9500
C55 C56 1.385(7)
C55 C60 1.394(7)
C77 C78 1.393(7)
C77 C82 1.396(7)
C74 C73 1.354(6)
C74 H74 0.9500
C46 C47 1.362(8)
C46 C45 1.390(7)
C46 H46 0.9500
C85 C86 1.369(8)
C85 H85 0.9500
C12 C13 1.366(7)
C12 H12 0.9500
C2 H2 0.9500
C86 C87 1.362(8)
C86 H86 0.9500
C18 C19 1.386(7)
C18 C17 1.449(7)
C47 H47 0.9500
C38 C37 1.381(7)
C38 H38 0.9500
C87 H87 0.9500
N25 C67 1.328(7)
N25 C71 1.365(6)
N24 C66 1.330(7)
N24 C62 1.339(6)
C44 C43 1.393(7)
C44 H44 0.9500
C35 C36 1.395(8)
C35 H35 0.9500
N9 C23 1.340(7)
N9 C27 1.353(7)
C13 C14 1.369(9)
C13 H13 0.9500
C52 C53 1.380(6)
C52 H52 0.9500
C17 H17N 0.9500
C94 C93 1.466(12)
C56 C57 1.395(7)
C56 H56 0.9500
C40 C41 1.398(7)
C40 C39 1.430(7)
F24 B6 1.286(13)
F21 B6 1.293(11)
C14 H14 0.9500
C82 C81 1.392(7)
C82 H82 0.9500
C45 H45 0.9500
C60 C59 1.378(7)
C60 H60 0.9500
C78 C79 1.379(8)
C78 H78 0.9500
C39 H39 0.9500
C31 C30 1.396(7)
C29 C30 1.361(7)
C81 C80 1.368(9)
C81 H81 0.9500
C59 C58 1.378(9)
C59 H59 0.9500
C37 C36 1.346(8)
C37 H37 0.9500
C58 C57 1.353(9)
C58 H58 0.9500
C30 H30 0.9500
C57 H57 0.9500
C21 C20 1.358(8)
C21 C22 1.389(7)
C21 H21 0.9500
C22 H22 0.9500
C36 H36 0.9500
C79 C80 1.363(9)
C79 H79 0.9500
F10 B3 1.300(11)
C72 C71 1.435(7)
C72 H72 0.9500
C43 C42 1.382(8)
C43 H43 0.9500
C98 C97 1.457(13)
C92 C91 1.417(14)
C19 C20 1.372(8)
C19 H19 0.9500
C20 H20 0.9500
C80 H80 0.9500
C96 N36 1.085(12)
C96 C95 1.389(13)
C41 C42 1.372(8)
C41 H41 0.9500
C71 C70 1.386(7)
C93 H93A 0.9800
C93 H93B 0.9800
C93 H93C 0.9800
C42 H42 0.9500
F11 B3 1.213(11)
C24 C25 1.360(10)
C24 C23 1.392(9)
C24 H24 0.9500
C28 C27 1.459(8)
C28 H28 0.9500
F13 B4 1.378(16)
C99 H99A 0.9800
C99 H99B 0.9800
C99 H99C 0.9800
C68 C69 1.374(9)
C68 C67 1.393(8)
C68 H68 0.9500
C70 C69 1.379(9)
C70 H70 0.9500
C95 H95A 0.9800
C95 H95B 0.9800
C95 H95C 0.9800
C62 C63 1.371(7)
C62 C61 1.458(7)
C27 C26 1.389(7)
C61 H61 0.9500
C66 C65 1.409(8)
C66 H66 0.9500
C64 C65 1.349(9)
C64 C63 1.371(9)
C64 H64 0.9500
C67 H67 0.9500
C89 C90 1.431(11)
C89 H89A 0.9800
C89 H89B 0.9800
C89 H89C 0.9800
C69 H69 0.9500
C90 N33 1.106(10)
C23 H23 0.9500
C63 H63 0.9500
C102 N39 1.060(11)
C102 C101 1.405(12)
C25 C26 1.367(9)
C25 H25 0.9500
C101 H10A 0.9800
C101 H10B 0.9800
C101 H10C 0.9800
C65 H65 0.9500
C26 H26 0.9500
F9 B3 1.329(13)
C91 H91A 0.9800
C91 H91B 0.9800
C91 H91C 0.9800
C97 H97A 0.9800
C97 H97B 0.9800
C97 H97C 0.9800
C104 N40 1.078(18)
C104 C105 1.438(18)
F19B B5B 1.311(13)
C105 H10D 0.9800
C105 H10E 0.9800
C105 H10F 0.9800
